data_4003129
loop_
_publ_author_name
'Brown, Christopher M.'
'Carta, Veronica'
'Wolf, Michael O.'

_publ_section_title
;
 Thermochromic Solid-State Emission of Dipyridyl Sulfoxide Cu(I) Complexes
;
_journal_issue 16
_journal_name_full 'Chemistry of Materials'
_journal_page_first 5786
_journal_paper_doi 10.1021/acs.chemmater.8b02821
_journal_volume 30
_journal_year 2018
_chemical_compound_source synthesized
_chemical_formula_moiety 'C48 H40 Cu1 N2 O2 P2 S1, B1 F4, C1 H2 Cl2'
_chemical_formula_sum 'C49 H42 B Cl2 Cu F4 N2 O2 P2 S'
_chemical_formula_weight 1006.15
_space_group_IT_number 2
_space_group_name_Hall '-P 1'
_space_group_name_H-M_alt 'P -1'
_symmetry_cell_setting triclinic
_symmetry_space_group_name_Hall '-P 1'
_symmetry_space_group_name_H-M 'P -1'
_atom_sites_solution_hydrogens difmap
_atom_sites_solution_primary other
_cell_angle_alpha 74.485(2)
_cell_angle_beta 88.104(2)
_cell_angle_gamma 72.284(2)
_cell_formula_units_Z 2
_cell_length_a 12.4822(11)
_cell_length_b 14.5739(14)
_cell_length_c 15.8204(14)
_cell_measurement_reflns_used 9064
_cell_measurement_temperature 90
_cell_measurement_theta_max 35.10
_cell_measurement_theta_min 2.23
_cell_volume 2637.9(4)
_computing_cell_refinement 'Apex2, (Bruker, 2007)'
_computing_data_collection 'Apex2, (Bruker, 2007)'
_computing_data_reduction 'Apex2, (Bruker, 2007)'
_computing_publication_material 'CRYSTALS (Betteridge et al., 2003)'
_computing_structure_refinement 'CRYSTALS (Betteridge et al., 2003)'
_computing_structure_solution 'Superflip (Palatinus & Chapuis, 2007)'
_diffrn_ambient_temperature 90
_diffrn_measured_fraction_theta_full 0.995
_diffrn_measured_fraction_theta_max 0.959
_diffrn_measurement_device Serial
_diffrn_measurement_device_type 'Bruker Apex Duo'
_diffrn_measurement_method \w/2\q
_diffrn_radiation_monochromator graphite
_diffrn_radiation_type 'Mo K\a'
_diffrn_radiation_wavelength 0.71073
_diffrn_reflns_av_R_equivalents 0.023
_diffrn_reflns_limit_h_max 20
_diffrn_reflns_limit_h_min -20
_diffrn_reflns_limit_k_max 23
_diffrn_reflns_limit_k_min -22
_diffrn_reflns_limit_l_max 25
_diffrn_reflns_limit_l_min 0
_diffrn_reflns_number 48576
_diffrn_reflns_theta_full 31.443
_diffrn_reflns_theta_max 35.330
_diffrn_reflns_theta_min 1.338
_diffrn_standards_decay_% 0
_diffrn_standards_interval_count 0
_diffrn_standards_interval_time 0
_diffrn_standards_number 0
_exptl_absorpt_coefficient_mu 0.667
_exptl_absorpt_correction_T_max 1.00
_exptl_absorpt_correction_T_min 0.84
_exptl_absorpt_correction_type multi-scan
_exptl_absorpt_process_details 'Apex2, (Bruker, 2007)'
_exptl_crystal_colour yellow
_exptl_crystal_density_diffrn 1.267
_exptl_crystal_density_method 'not measured'
_exptl_crystal_description block
_exptl_crystal_F_000 1032
_exptl_crystal_size_max 0.81
_exptl_crystal_size_mid 0.60
_exptl_crystal_size_min 0.59
_platon_squeeze_details
;
;
_refine_diff_density_max 5.30
_refine_diff_density_min -1.85
_refine_ls_extinction_method None
_refine_ls_goodness_of_fit_ref 0.9654
_refine_ls_hydrogen_treatment constr
_refine_ls_matrix_type full
_refine_ls_number_parameters 586
_refine_ls_number_reflns 22770
_refine_ls_number_restraints 8
_refine_ls_R_factor_all 0.0869
_refine_ls_R_factor_gt 0.0662
_refine_ls_shift/su_max 0.0007541
_refine_ls_shift/su_mean 0.0000311
_refine_ls_structure_factor_coef Fsqd
_refine_ls_weighting_details
;
 Method, part 1, Chebychev polynomial, (Watkin, 1994, Prince, 1982) 
 [weight] = 1.0/[A~0~*T~0~(x)+A~1~*T~1~(x) ... +A~n-1~]*T~n-1~(x)] 
 where A~i~ are the Chebychev coefficients listed below and x= Fcalc/Fmax 
 Method = Robust Weighting (Prince, 1982) 
 W = [weight] * [1-(deltaF/6*sigmaF)^2^]^2^ 
 A~i~ are: 
 9.69 14.7 6.87 1.69 
;
_refine_ls_weighting_scheme calc
_refine_ls_wR_factor_all 0.2034
_refine_ls_wR_factor_gt 0.1746
_refine_ls_wR_factor_ref 0.2033
_reflns_limit_h_max 20
_reflns_limit_h_min -20
_reflns_limit_k_max 23
_reflns_limit_k_min -22
_reflns_limit_l_max 25
_reflns_limit_l_min 0
_reflns_number_gt 16490
_reflns_number_total 22839
_reflns_threshold_expression I>2.0\s(I)
_oxford_diffrn_Wilson_B_factor 1.46
_oxford_diffrn_Wilson_scale 74.97
_oxford_refine_ls_r_factor_ref 0.0868
_oxford_refine_ls_scale 0.12096(4)
_oxford_reflns_number_all 22778
_oxford_reflns_threshold_expression_ref I>-3.0\s(I)
_cod_data_source_file cm8b02821_si_001.cif
_cod_data_source_block Cu-Me-DPSO
_cod_depositor_comments
;
The following automatic conversions were performed:

data item '_atom_sites_solution_primary' value 'Other' was changed to
'other' in accordance with the
/home/data/users/saulius/crontab/automatic-downloads/current/ACS/lib/dictionaries/cif_core.dic
dictionary named 'cif_core.dic' version 2.4.2 last updated on
2011-04-26.

Automatic conversion script
Id: cif_fix_values 6909 2019-04-08 15:41:33Z antanas 
;
_cod_original_sg_symbol_Hall '-P 1 '
_cod_original_sg_symbol_H-M 'P -1 '
_cod_original_formula_sum 'C49 H42 B1 Cl2 Cu1 F4 N2 O2 P2 S1'
_cod_database_code 4003129

loop_
_symmetry_equiv_pos_as_xyz
x,y,z
-x,-y,-z

loop_
_atom_site_label
_atom_site_type_symbol
_atom_site_fract_x
_atom_site_fract_y
_atom_site_fract_z
_atom_site_U_iso_or_equiv
_atom_site_occupancy
_atom_site_adp_type
_atom_site_refinement_flags_posn
_atom_site_refinement_flags_adp
_atom_site_disorder_group
C1 C 1.00433(16) 0.27201(14) 0.07757(12) 0.0150 1.0000 Uani . . .
C2 C 1.01349(18) 0.31177(16) -0.01231(14) 0.0195 1.0000 Uani . . .
C3 C 1.09916(19) 0.26082(18) -0.05713(15) 0.0220 1.0000 Uani . . .
C4 C 1.17673(19) 0.17072(17) -0.01237(16) 0.0221 1.0000 Uani . . .
C5 C 1.16844(18) 0.13018(16) 0.07721(16) 0.0211 1.0000 Uani . . .
C6 C 1.08169(17) 0.18049(15) 0.12203(14) 0.0180 1.0000 Uani . . .
C7 C 0.96265(16) 0.40711(15) 0.18618(13) 0.0171 1.0000 Uani . . .
C8 C 0.89943(18) 0.46693(16) 0.23695(15) 0.0206 1.0000 Uani . . .
C9 C 0.9449(2) 0.52674(18) 0.27069(16) 0.0242 1.0000 Uani . . .
C10 C 1.0557(2) 0.5269(2) 0.25429(18) 0.0277 1.0000 Uani . . .
C11 C 1.1202(2) 0.4657(2) 0.20528(19) 0.0294 1.0000 Uani . . .
C12 C 1.07410(19) 0.40609(19) 0.17131(16) 0.0229 1.0000 Uani . . .
C13 C 0.79400(15) 0.43123(14) 0.05930(12) 0.0149 1.0000 Uani . . .
C14 C 0.79543(17) 0.53080(15) 0.03340(14) 0.0187 1.0000 Uani . . .
C15 C 0.71340(19) 0.60473(16) -0.02582(15) 0.0216 1.0000 Uani . . .
C16 C 0.62875(19) 0.58069(18) -0.06193(15) 0.0229 1.0000 Uani . . .
C17 C 0.62603(18) 0.48217(18) -0.03781(14) 0.0210 1.0000 Uani . . .
C18 C 0.70663(16) 0.40955(15) 0.02284(13) 0.0169 1.0000 Uani . . .
C19 C 0.75556(18) 0.24126(16) 0.01320(14) 0.0184 1.0000 Uani . . .
C20 C 0.7773(2) 0.26482(19) -0.07538(15) 0.0228 1.0000 Uani . . .
C21 C 0.8363(2) 0.1872(2) -0.11103(16) 0.0266 1.0000 Uani . . .
C22 C 0.8697(2) 0.0888(2) -0.05931(17) 0.0264 1.0000 Uani . . .
C23 C 0.8459(2) 0.06604(18) 0.02928(16) 0.0227 1.0000 Uani . . .
C24 C 0.78869(17) 0.14260(16) 0.06752(14) 0.0182 1.0000 Uani . . .
C25 C 0.82716(18) -0.01137(16) 0.23002(14) 0.0194 1.0000 Uani . . .
C26 C 0.93999(18) -0.04638(17) 0.26112(16) 0.0218 1.0000 Uani . . .
C27 C 0.9925(2) -0.14806(18) 0.29988(16) 0.0243 1.0000 Uani . . .
C28 C 0.9323(2) -0.2157(2) 0.30730(19) 0.0292 1.0000 Uani . . .
C29 C 0.8206(2) -0.1822(2) 0.2754(2) 0.0351 1.0000 Uani . . .
C30 C 0.7677(2) -0.08013(18) 0.2372(2) 0.0281 1.0000 Uani . . .
C31 C 0.61301(17) 0.14039(15) 0.18876(14) 0.0182 1.0000 Uani . . .
C32 C 0.55033(18) 0.12934(16) 0.12258(16) 0.0214 1.0000 Uani . . .
C33 C 0.43531(19) 0.14201(17) 0.13025(17) 0.0250 1.0000 Uani . . .
C34 C 0.3826(2) 0.1664(2) 0.20350(19) 0.0286 1.0000 Uani . . .
C35 C 0.4436(2) 0.1786(2) 0.26960(19) 0.0297 1.0000 Uani . . .
C36 C 0.5593(2) 0.16508(19) 0.26207(17) 0.0252 1.0000 Uani . . .
C81 C 0.66288(18) 0.38570(16) 0.31290(15) 0.0209 1.0000 Uani . . .
C82 C 0.6393(2) 0.4515(2) 0.36625(19) 0.0299 1.0000 Uani . . .
C83 C 0.7087(3) 0.4312(2) 0.4399(2) 0.0353 1.0000 Uani . . .
C84 C 0.8010(3) 0.3441(2) 0.46065(18) 0.0298 1.0000 Uani . . .
C85 C 0.81697(19) 0.28346(16) 0.40498(14) 0.0212 1.0000 Uani . . .
C86 C 0.85197(19) 0.09201(17) 0.48903(15) 0.0220 1.0000 Uani . . .
C87 C 0.8247(2) 0.02445(18) 0.45330(17) 0.0276 1.0000 Uani . . .
C88 C 0.7585(3) -0.0294(2) 0.5034(2) 0.0383 1.0000 Uani . . .
C89 C 0.7276(3) -0.0142(2) 0.5843(2) 0.0393 1.0000 Uani . . .
C90 C 0.7605(3) 0.0556(2) 0.61483(17) 0.0297 1.0000 Uani . . .
C91 C 0.7284(3) 0.0749(3) 0.70197(19) 0.0398 1.0000 Uani . . .
C92 C 0.5908(2) 0.40906(19) 0.23119(17) 0.0250 1.0000 Uani . . .
Cu1 Cu 0.82290(2) 0.225999(19) 0.240157(16) 0.0159 1.0000 Uani . . .
P2 P 0.89605(4) 0.33361(4) 0.14135(3) 0.0145 1.0000 Uani . . .
N1 N 0.75321(15) 0.30206(13) 0.33185(12) 0.0176 1.0000 Uani . . .
P1 P 0.76361(4) 0.12335(4) 0.18387(4) 0.0165 1.0000 Uani . . .
O2 O 0.69520(13) 0.31402(12) 0.05287(10) 0.0187 1.0000 Uani . . .
S1 S 0.93374(5) 0.16915(4) 0.42913(4) 0.0213 1.0000 Uani . . .
O1 O 0.95781(14) 0.14317(13) 0.34289(11) 0.0226 1.0000 Uani . . .
N2 N 0.82310(18) 0.10865(16) 0.56658(13) 0.0243 1.0000 Uani . . .
Cl62 Cl 0.63797(13) 0.68574(14) 0.17352(13) 0.0512 0.8410 Uani . . 1
C63 C 0.4928(4) 0.7633(3) 0.1445(3) 0.0562 1.0000 Uani D U .
Cl64 Cl 0.48278(9) 0.89119(7) 0.11288(7) 0.0499 1.0000 Uani . . .
F68 F 0.3856(3) 0.6505(2) 0.3121(3) 0.0871 1.0000 Uani . . .
B69 B 0.3202(3) 0.5901(3) 0.3205(2) 0.0308 1.0000 Uani . . .
F70 F 0.21166(18) 0.6369(2) 0.3380(2) 0.0597 1.0000 Uani . . .
F71 F 0.3691(3) 0.5053(2) 0.38897(18) 0.0701 1.0000 Uani . . .
F72 F 0.3190(2) 0.5538(2) 0.24836(17) 0.0621 1.0000 Uani . . .
H141 H 0.8523 0.5465 0.0570 0.0191 1.0000 Uiso R . .
H151 H 0.7105 0.6725 -0.0423 0.0238 1.0000 Uiso R . .
H161 H 0.5728 0.6314 -0.1013 0.0259 1.0000 Uiso R . .
H171 H 0.5713 0.4653 -0.0614 0.0231 1.0000 Uiso R . .
H201 H 0.7561 0.3324 -0.1076 0.0262 1.0000 Uiso R . .
H211 H 0.8515 0.2023 -0.1710 0.0297 1.0000 Uiso R . .
H221 H 0.9122 0.0398 -0.0839 0.0290 1.0000 Uiso R . .
H231 H 0.8706 -0.0012 0.0644 0.0259 1.0000 Uiso R . .
H321 H 0.5858 0.1132 0.0718 0.0249 1.0000 Uiso R . .
H331 H 0.3965 0.1328 0.0870 0.0281 1.0000 Uiso R . .
H341 H 0.3064 0.1752 0.2083 0.0339 1.0000 Uiso R . .
H351 H 0.4091 0.1917 0.3211 0.0349 1.0000 Uiso R . .
H361 H 0.5969 0.1779 0.3044 0.0302 1.0000 Uiso R . .
H261 H 0.9827 -0.0026 0.2560 0.0251 1.0000 Uiso R . .
H271 H 1.0668 -0.1716 0.3206 0.0280 1.0000 Uiso R . .
H281 H 0.9660 -0.2831 0.3346 0.0309 1.0000 Uiso R . .
H291 H 0.7828 -0.2281 0.2797 0.0409 1.0000 Uiso R . .
H301 H 0.6910 -0.0570 0.2179 0.0330 1.0000 Uiso R . .
H911 H 0.6760 0.0438 0.7265 0.0561 1.0000 Uiso R . .
H913 H 0.7953 0.0517 0.7429 0.0559 1.0000 Uiso R . .
H912 H 0.6981 0.1465 0.6952 0.0561 1.0000 Uiso R . .
H891 H 0.6793 -0.0486 0.6170 0.0448 1.0000 Uiso R . .
H881 H 0.7387 -0.0778 0.4821 0.0478 1.0000 Uiso R . .
H871 H 0.8456 0.0162 0.3968 0.0382 1.0000 Uiso R . .
H841 H 0.8491 0.3280 0.5082 0.0422 1.0000 Uiso R . .
H831 H 0.6958 0.4755 0.4760 0.0430 1.0000 Uiso R . .
H821 H 0.5745 0.5071 0.3559 0.0362 1.0000 Uiso R . .
H923 H 0.5116 0.4307 0.2427 0.0350 1.0000 Uiso R . .
H921 H 0.6057 0.4609 0.1848 0.0351 1.0000 Uiso R . .
H922 H 0.6057 0.3491 0.2113 0.0349 1.0000 Uiso R . .
H21 H 0.9621 0.3736 -0.0442 0.0258 1.0000 Uiso R . .
H31 H 1.1040 0.2886 -0.1173 0.0239 1.0000 Uiso R . .
H41 H 1.2359 0.1364 -0.0395 0.0243 1.0000 Uiso R . .
H51 H 1.2198 0.0683 0.1075 0.0236 1.0000 Uiso R . .
H61 H 1.0781 0.1533 0.1817 0.0208 1.0000 Uiso R . .
H121 H 1.1166 0.3643 0.1386 0.0254 1.0000 Uiso R . .
H111 H 1.1945 0.4662 0.1916 0.0279 1.0000 Uiso R . .
H101 H 1.0892 0.5639 0.2786 0.0298 1.0000 Uiso R . .
H91 H 0.8977 0.5695 0.3016 0.0279 1.0000 Uiso R . .
H81 H 0.8258 0.4673 0.2508 0.0221 1.0000 Uiso R . .
H631 H 0.4437 0.7524 0.1940 0.0849 1.0000 Uiso R . .
H632 H 0.4599 0.7486 0.0950 0.0850 1.0000 Uiso R . .
Cl2 Cl 0.6030(9) 0.6909(6) 0.1428(7) 0.0712 0.1590 Uani D U 2

loop_
_atom_site_aniso_label
_atom_site_aniso_U_11
_atom_site_aniso_U_22
_atom_site_aniso_U_33
_atom_site_aniso_U_23
_atom_site_aniso_U_13
_atom_site_aniso_U_12
C1 0.0143(7) 0.0165(7) 0.0154(7) -0.0027(6) 0.0005(5) -0.0078(6)
C2 0.0186(8) 0.0219(8) 0.0169(8) -0.0017(6) 0.0015(6) -0.0077(7)
C3 0.0229(9) 0.0269(9) 0.0189(8) -0.0075(7) 0.0042(7) -0.0108(8)
C4 0.0200(8) 0.0230(9) 0.0268(9) -0.0099(7) 0.0055(7) -0.0092(7)
C5 0.0166(8) 0.0192(8) 0.0273(9) -0.0056(7) 0.0004(7) -0.0057(6)
C6 0.0160(7) 0.0179(7) 0.0191(8) -0.0014(6) 0.0008(6) -0.0067(6)
C7 0.0156(7) 0.0212(8) 0.0139(7) -0.0007(6) -0.0009(5) -0.0079(6)
C8 0.0199(8) 0.0205(8) 0.0223(9) -0.0057(7) 0.0017(7) -0.0078(7)
C9 0.0277(10) 0.0239(9) 0.0241(9) -0.0088(8) -0.0003(8) -0.0101(8)
C10 0.0286(11) 0.0321(11) 0.0287(11) -0.0115(9) -0.0030(8) -0.0150(9)
C11 0.0245(10) 0.0384(13) 0.0344(12) -0.0158(10) 0.0008(9) -0.0175(9)
C12 0.0182(8) 0.0297(10) 0.0260(9) -0.0107(8) 0.0020(7) -0.0120(7)
C13 0.0131(7) 0.0160(7) 0.0152(7) -0.0015(5) 0.0000(5) -0.0061(6)
C14 0.0179(8) 0.0175(8) 0.0191(8) 0.0004(6) -0.0029(6) -0.0076(6)
C15 0.0218(9) 0.0174(8) 0.0216(9) 0.0000(7) -0.0019(7) -0.0047(7)
C16 0.0188(8) 0.0240(9) 0.0217(9) -0.0013(7) -0.0034(7) -0.0045(7)
C17 0.0157(8) 0.0272(9) 0.0205(8) -0.0049(7) -0.0015(6) -0.0080(7)
C18 0.0154(7) 0.0185(7) 0.0181(7) -0.0046(6) 0.0023(6) -0.0075(6)
C19 0.0198(8) 0.0234(8) 0.0187(8) -0.0100(7) 0.0041(6) -0.0129(7)
C20 0.0275(10) 0.0287(10) 0.0188(8) -0.0093(7) 0.0053(7) -0.0161(8)
C21 0.0326(11) 0.0344(11) 0.0237(9) -0.0168(9) 0.0101(8) -0.0189(9)
C22 0.0285(10) 0.0327(11) 0.0284(10) -0.0186(9) 0.0106(8) -0.0160(9)
C23 0.0236(9) 0.0254(9) 0.0266(9) -0.0143(8) 0.0068(7) -0.0124(8)
C24 0.0186(8) 0.0226(8) 0.0205(8) -0.0103(7) 0.0043(6) -0.0126(7)
C25 0.0180(8) 0.0215(8) 0.0209(8) -0.0063(7) 0.0019(6) -0.0089(7)
C26 0.0178(8) 0.0239(9) 0.0261(9) -0.0105(7) 0.0002(7) -0.0066(7)
C27 0.0226(9) 0.0250(9) 0.0250(9) -0.0106(8) 0.0001(7) -0.0032(7)
C28 0.0298(11) 0.0231(10) 0.0315(11) -0.0042(8) 0.0010(9) -0.0061(8)
C29 0.0275(11) 0.0212(10) 0.0541(17) -0.0017(10) -0.0010(11) -0.0110(9)
C30 0.0208(9) 0.0214(9) 0.0415(13) -0.0034(9) -0.0030(9) -0.0097(8)
C31 0.0157(7) 0.0175(7) 0.0227(8) -0.0037(6) 0.0015(6) -0.0087(6)
C32 0.0177(8) 0.0204(8) 0.0259(9) -0.0028(7) -0.0019(7) -0.0080(7)
C33 0.0182(8) 0.0218(9) 0.0322(11) 0.0014(8) -0.0065(8) -0.0090(7)
C34 0.0171(9) 0.0273(10) 0.0378(12) 0.0020(9) 0.0007(8) -0.0108(8)
C35 0.0210(9) 0.0343(12) 0.0360(12) -0.0080(10) 0.0093(9) -0.0139(9)
C36 0.0219(9) 0.0305(11) 0.0274(10) -0.0079(8) 0.0062(8) -0.0147(8)
C81 0.0193(8) 0.0202(8) 0.0228(9) -0.0058(7) 0.0020(7) -0.0054(7)
C82 0.0303(11) 0.0252(10) 0.0330(12) -0.0139(9) 0.0001(9) -0.0016(9)
C83 0.0445(15) 0.0280(11) 0.0337(13) -0.0171(10) -0.0020(11) -0.0034(11)
C84 0.0365(13) 0.0266(10) 0.0265(11) -0.0107(9) -0.0038(9) -0.0066(9)
C85 0.0236(9) 0.0198(8) 0.0191(8) -0.0032(6) -0.0005(7) -0.0069(7)
C86 0.0228(9) 0.0205(8) 0.0195(8) -0.0014(7) 0.0005(7) -0.0052(7)
C87 0.0385(13) 0.0218(9) 0.0225(9) -0.0052(7) 0.0032(9) -0.0102(9)
C88 0.0549(18) 0.0271(12) 0.0385(14) -0.0062(10) 0.0045(13) -0.0231(12)
C89 0.0529(18) 0.0327(13) 0.0348(14) -0.0020(11) 0.0091(12) -0.0239(13)
C90 0.0371(13) 0.0292(11) 0.0207(9) -0.0016(8) 0.0055(9) -0.0122(10)
C91 0.0484(17) 0.0438(16) 0.0231(11) -0.0029(10) 0.0099(11) -0.0146(13)
C92 0.0200(9) 0.0253(10) 0.0278(10) -0.0077(8) -0.0025(7) -0.0035(7)
Cu1 0.01648(11) 0.01753(11) 0.01607(10) -0.00432(8) 0.00260(8) -0.00886(8)
P2 0.01282(18) 0.01593(19) 0.01400(19) -0.00057(15) 0.00053(14) -0.00655(15)
N1 0.0179(7) 0.0172(7) 0.0182(7) -0.0045(5) 0.0017(5) -0.0063(5)
P1 0.01467(19) 0.0194(2) 0.0188(2) -0.00649(17) 0.00201(16) -0.00881(16)
O2 0.0203(6) 0.0220(6) 0.0180(6) -0.0063(5) 0.0040(5) -0.0122(5)
S1 0.0196(2) 0.0228(2) 0.0197(2) -0.00264(17) -0.00067(16) -0.00651(17)
O1 0.0200(7) 0.0250(7) 0.0200(7) -0.0048(6) 0.0023(5) -0.0042(6)
N2 0.0276(9) 0.0243(8) 0.0183(8) -0.0017(6) 0.0010(6) -0.0076(7)
Cl62 0.0428(6) 0.0437(6) 0.0680(10) -0.0205(6) 0.0091(6) -0.0106(4)
C63 0.055(2) 0.053(2) 0.062(2) 0.0039(18) -0.0128(18) -0.0334(18)
Cl64 0.0582(5) 0.0405(4) 0.0484(5) -0.0094(3) 0.0061(4) -0.0139(4)
F68 0.0609(17) 0.0543(16) 0.163(4) -0.033(2) 0.035(2) -0.0410(14)
B69 0.0298(13) 0.0405(15) 0.0264(12) -0.0154(11) 0.0017(10) -0.0116(11)
F70 0.0295(9) 0.0742(17) 0.0887(19) -0.0613(16) -0.0039(10) -0.0002(10)
F71 0.0713(18) 0.0619(16) 0.0464(13) 0.0032(12) 0.0209(12) 0.0063(13)
F72 0.0517(13) 0.0811(18) 0.0460(12) -0.0390(13) -0.0116(10) 0.0104(12)
Cl2 0.100(6) 0.033(3) 0.077(5) -0.027(3) 0.074(4) -0.013(4)

loop_
_atom_type_symbol
_atom_type_scat_dispersion_real
_atom_type_scat_dispersion_imag
_atom_type_scat_Cromer_Mann_a1
_atom_type_scat_Cromer_Mann_b1
_atom_type_scat_Cromer_Mann_a2
_atom_type_scat_Cromer_Mann_b2
_atom_type_scat_Cromer_Mann_a3
_atom_type_scat_Cromer_Mann_b3
_atom_type_scat_Cromer_Mann_a4
_atom_type_scat_Cromer_Mann_b4
_atom_type_scat_Cromer_Mann_c
_atom_type_scat_source
C 0.0033 0.0016 2.3100 20.8439 1.0200 10.2075 1.5886 0.5687 0.8650 51.6512 0.2156 'International Tables Vol C 4.2.6.8 and 6.1.1.4'
H 0.0000 0.0000 0.4930 10.5109 0.3229 26.1257 0.1402 3.1424 0.0408 57.7998 0.0030 'International Tables Vol C 4.2.6.8 and 6.1.1.4'
B 0.0013 0.0007 2.0545 23.2185 1.3326 1.0210 1.0979 60.3498 0.7068 0.1403 -0.1932 'International Tables Vol C 4.2.6.8 and 6.1.1.4'
N 0.0061 0.0033 12.2126 0.0057 3.1322 9.8933 2.0125 28.9975 1.1663 0.5826 -11.5290 'International Tables Vol C 4.2.6.8 and 6.1.1.4'
O 0.0106 0.0060 3.0485 13.2771 2.2868 5.7011 1.5463 0.3239 0.8670 32.9089 0.2508 'International Tables Vol C 4.2.6.8 and 6.1.1.4'
F 0.0171 0.0103 3.5392 10.2825 2.6412 4.2944 1.5170 0.2615 1.0243 26.1476 0.2776 'International Tables Vol C 4.2.6.8 and 6.1.1.4'
P 0.1023 0.0942 6.4345 1.9067 4.1791 27.1570 1.7800 0.5260 1.4908 68.1645 1.1149 'International Tables Vol C 4.2.6.8 and 6.1.1.4'
S 0.1246 0.1234 6.9053 1.4679 5.2034 22.2151 1.4379 0.2536 1.5863 56.1720 0.8669 'International Tables Vol C 4.2.6.8 and 6.1.1.4'
Cu 0.3201 1.2651 13.3380 3.5828 7.1676 0.2470 5.6158 11.3966 1.6735 64.8126 1.1910 'International Tables Vol C 4.2.6.8 and 6.1.1.4'
Cl 0.1484 0.1585 11.4604 0.0104 7.1964 1.1662 6.2556 18.5194 1.6455 47.7784 -9.5574 'International Tables Vol C 4.2.6.8 and 6.1.1.4'

loop_
_geom_angle_atom_site_label_1
_geom_angle_atom_site_label_2
_geom_angle_atom_site_label_3
_geom_angle
_geom_angle_publ_flag
C2 C1 C6 119.46(19) yes
C2 C1 P2 123.20(15) yes
C6 C1 P2 117.34(14) yes
C1 C2 C3 120.2(2) yes
C1 C2 H21 121.4 no
C3 C2 H21 118.4 no
C2 C3 C4 120.1(2) yes
C2 C3 H31 119.0 no
C4 C3 H31 120.9 no
C3 C4 C5 120.3(2) yes
C3 C4 H41 122.3 no
C5 C4 H41 117.4 no
C4 C5 C6 119.7(2) yes
C4 C5 H51 120.5 no
C6 C5 H51 119.7 no
C1 C6 C5 120.23(19) yes
C1 C6 H61 121.0 no
C5 C6 H61 118.7 no
C8 C7 C12 118.88(19) yes
C8 C7 P2 118.42(15) yes
C12 C7 P2 122.70(17) yes
C7 C8 C9 120.9(2) yes
C7 C8 H81 121.6 no
C9 C8 H81 117.5 no
C8 C9 C10 120.1(2) yes
C8 C9 H91 118.2 no
C10 C9 H91 121.6 no
C9 C10 C11 119.4(2) yes
C9 C10 H101 121.5 no
C11 C10 H101 118.9 no
C10 C11 C12 120.3(2) yes
C10 C11 H111 121.1 no
C12 C11 H111 118.6 no
C7 C12 C11 120.4(2) yes
C7 C12 H121 118.4 no
C11 C12 H121 121.2 no
C14 C13 C18 117.16(17) yes
C14 C13 P2 122.37(14) yes
C18 C13 P2 120.39(14) yes
C13 C14 C15 121.26(19) yes
C13 C14 H141 118.3 no
C15 C14 H141 120.4 no
C14 C15 C16 120.3(2) yes
C14 C15 H151 123.0 no
C16 C15 H151 116.7 no
C15 C16 C17 119.5(2) yes
C15 C16 H161 119.8 no
C17 C16 H161 120.7 no
C16 C17 C18 119.68(19) yes
C16 C17 H171 120.4 no
C18 C17 H171 119.9 no
C13 C18 C17 122.03(18) yes
C13 C18 O2 119.26(17) yes
C17 C18 O2 118.54(18) yes
C20 C19 C24 122.7(2) yes
C20 C19 O2 121.6(2) yes
C24 C19 O2 115.65(18) yes
C19 C20 C21 118.3(2) yes
C19 C20 H201 118.7 no
C21 C20 H201 122.9 no
C20 C21 C22 120.5(2) yes
C20 C21 H211 119.0 no
C22 C21 H211 120.5 no
C21 C22 C23 120.6(2) yes
C21 C22 H221 118.3 no
C23 C22 H221 120.9 no
C22 C23 C24 120.3(2) yes
C22 C23 H231 120.0 no
C24 C23 H231 119.7 no
C19 C24 C23 117.6(2) yes
C19 C24 P1 118.03(15) yes
C23 C24 P1 124.19(18) yes
C26 C25 C30 118.9(2) yes
C26 C25 P1 118.03(16) yes
C30 C25 P1 123.04(17) yes
C25 C26 C27 120.9(2) yes
C25 C26 H261 121.1 no
C27 C26 H261 118.0 no
C26 C27 C28 119.7(2) yes
C26 C27 H271 121.3 no
C28 C27 H271 119.0 no
C27 C28 C29 120.0(2) yes
C27 C28 H281 120.1 no
C29 C28 H281 119.9 no
C28 C29 C30 120.3(2) yes
C28 C29 H291 118.7 no
C30 C29 H291 121.0 no
C29 C30 C25 120.2(2) yes
C29 C30 H301 120.3 no
C25 C30 H301 119.5 no
C32 C31 C36 119.37(19) yes
C32 C31 P1 122.62(17) yes
C36 C31 P1 118.00(16) yes
C31 C32 C33 120.2(2) yes
C31 C32 H321 120.3 no
C33 C32 H321 119.5 no
C32 C33 C34 120.0(2) yes
C32 C33 H331 118.7 no
C34 C33 H331 121.3 no
C33 C34 C35 120.5(2) yes
C33 C34 H341 120.0 no
C35 C34 H341 119.6 no
C34 C35 C36 119.4(3) yes
C34 C35 H351 120.9 no
C36 C35 H351 119.6 no
C35 C36 C31 120.5(2) yes
C35 C36 H361 117.9 no
C31 C36 H361 121.4 no
C82 C81 C92 120.3(2) yes
C82 C81 N1 121.0(2) yes
C92 C81 N1 118.6(2) yes
C81 C82 C83 119.9(2) yes
C81 C82 H821 121.7 no
C83 C82 H821 118.3 no
C82 C83 C84 119.3(2) yes
C82 C83 H831 121.4 no
C84 C83 H831 119.3 no
C83 C84 C85 116.7(2) yes
C83 C84 H841 122.2 no
C85 C84 H841 121.1 no
C84 C85 N1 125.6(2) yes
C84 C85 S1 118.72(18) yes
N1 C85 S1 115.68(16) yes
C87 C86 S1 120.46(18) yes
C87 C86 N2 126.4(2) yes
S1 C86 N2 113.15(18) yes
C86 C87 C88 116.1(2) yes
C86 C87 H871 123.5 no
C88 C87 H871 120.3 no
C87 C88 C89 118.9(3) yes
C87 C88 H881 119.3 no
C89 C88 H881 121.7 no
C88 C89 C90 120.4(3) yes
C88 C89 H891 118.6 no
C90 C89 H891 120.8 no
C89 C90 C91 122.3(3) yes
C89 C90 N2 121.0(3) yes
C91 C90 N2 116.7(3) yes
C90 C91 H911 111.1 no
C90 C91 H913 111.0 no
H911 C91 H913 109.6 no
C90 C91 H912 110.0 no
H911 C91 H912 109.7 no
H913 C91 H912 105.3 no
C81 C92 H923 110.8 no
C81 C92 H921 111.9 no
H923 C92 H921 108.0 no
C81 C92 H922 109.1 no
H923 C92 H922 108.3 no
H921 C92 H922 108.8 no
P2 Cu1 N1 104.69(5) yes
P2 Cu1 P1 114.73(2) yes
N1 Cu1 P1 130.62(5) yes
P2 Cu1 S1 111.884(19) yes
N1 Cu1 S1 57.83(5) yes
P1 Cu1 S1 124.87(2) yes
P2 Cu1 O1 104.79(5) yes
N1 Cu1 O1 83.81(7) yes
P1 Cu1 O1 111.91(5) yes
S1 Cu1 O1 26.15(5) yes
C13 P2 C7 101.72(9) yes
C13 P2 C1 104.69(9) yes
C7 P2 C1 103.87(9) yes
C13 P2 Cu1 115.12(6) yes
C7 P2 Cu1 116.44(6) yes
C1 P2 Cu1 113.45(6) yes
C81 N1 C85 117.40(19) yes
C81 N1 Cu1 123.13(15) yes
C85 N1 Cu1 117.14(15) yes
C25 P1 C31 103.45(9) yes
C25 P1 C24 103.66(10) yes
C31 P1 C24 103.97(10) yes
C25 P1 Cu1 117.92(7) yes
C31 P1 Cu1 114.87(7) yes
C24 P1 Cu1 111.46(6) yes
C18 O2 C19 118.09(16) yes
C86 S1 C85 94.60(10) yes
C86 S1 Cu1 99.87(8) yes
C85 S1 Cu1 66.93(7) yes
C86 S1 O1 106.83(11) yes
C85 S1 O1 105.64(10) yes
Cu1 S1 O1 39.95(7) yes
Cu1 O1 S1 113.90(9) yes
C90 N2 C86 117.1(2) yes
Cl62 C63 Cl64 110.9(2) yes
Cl62 C63 H631 111.8 no
Cl64 C63 H631 107.9 no
Cl62 C63 H632 112.1 no
Cl64 C63 H632 107.7 no
H631 C63 H632 106.2 no
F68 B69 F70 111.5(3) yes
F68 B69 F71 107.1(3) yes
F70 B69 F71 110.5(3) yes
F68 B69 F72 113.4(3) yes
F70 B69 F72 109.5(3) yes
F71 B69 F72 104.5(3) yes

loop_
_geom_bond_atom_site_label_1
_geom_bond_atom_site_label_2
_geom_bond_distance
_geom_bond_publ_flag
C1 C2 1.400(3) yes
C1 C6 1.402(3) yes
C1 P2 1.818(2) yes
C2 C3 1.395(3) yes
C2 H21 0.951 no
C3 C4 1.392(3) yes
C3 H31 0.937 no
C4 C5 1.396(3) yes
C4 H41 0.921 no
C5 C6 1.399(3) yes
C5 H51 0.944 no
C6 H61 0.926 no
C7 C8 1.394(3) yes
C7 C12 1.399(3) yes
C7 P2 1.825(2) yes
C8 C9 1.391(3) yes
C8 H81 0.936 no
C9 C10 1.399(4) yes
C9 H91 0.946 no
C10 C11 1.392(4) yes
C10 H101 0.934 no
C11 C12 1.397(3) yes
C11 H111 0.946 no
C12 H121 0.935 no
C13 C14 1.404(3) yes
C13 C18 1.404(3) yes
C13 P2 1.8303(19) yes
C14 C15 1.392(3) yes
C14 H141 0.926 no
C15 C16 1.392(3) yes
C15 H151 0.942 no
C16 C17 1.394(3) yes
C16 H161 0.944 no
C17 C18 1.388(3) yes
C17 H171 0.913 no
C18 O2 1.395(2) yes
C19 C20 1.389(3) yes
C19 C24 1.406(3) yes
C19 O2 1.387(3) yes
C20 C21 1.396(3) yes
C20 H201 0.939 no
C21 C22 1.389(4) yes
C21 H211 0.941 no
C22 C23 1.395(3) yes
C22 H221 0.920 no
C23 C24 1.403(3) yes
C23 H231 0.949 no
C24 P1 1.818(2) yes
C25 C26 1.400(3) yes
C25 C30 1.398(3) yes
C25 P1 1.828(2) yes
C26 C27 1.397(3) yes
C26 H261 0.935 no
C27 C28 1.390(4) yes
C27 H271 0.924 no
C28 C29 1.392(4) yes
C28 H281 0.928 no
C29 C30 1.400(4) yes
C29 H291 0.918 no
C30 H301 0.944 no
C31 C32 1.398(3) yes
C31 C36 1.396(3) yes
C31 P1 1.822(2) yes
C32 C33 1.396(3) yes
C32 H321 0.955 no
C33 C34 1.389(4) yes
C33 H331 0.912 no
C34 C35 1.393(4) yes
C34 H341 0.924 no
C35 C36 1.402(3) yes
C35 H351 0.946 no
C36 H361 0.919 no
C81 C82 1.401(3) yes
C81 C92 1.500(3) yes
C81 N1 1.356(3) yes
C82 C83 1.387(4) yes
C82 H821 0.936 no
C83 C84 1.399(4) yes
C83 H831 0.947 no
C84 C85 1.376(3) yes
C84 H841 0.912 no
C85 N1 1.344(3) yes
C85 S1 1.807(2) yes
C86 C87 1.385(4) yes
C86 S1 1.808(2) yes
C86 N2 1.331(3) yes
C87 C88 1.394(4) yes
C87 H871 0.951 no
C88 C89 1.379(5) yes
C88 H881 0.955 no
C89 C90 1.404(4) yes
C89 H891 0.952 no
C90 C91 1.497(4) yes
C90 N2 1.342(3) yes
C91 H911 0.924 no
C91 H913 0.989 no
C91 H912 0.973 no
C92 H923 0.969 no
C92 H921 0.961 no
C92 H922 0.970 no
Cu1 P2 2.2809(5) yes
Cu1 N1 2.0687(18) yes
Cu1 P1 2.2380(6) yes
Cu1 S1 3.1288(6) yes
Cu1 O1 2.1975(17) yes
S1 O1 1.5083(18) yes
Cl62 C63 1.818(5) yes
C63 Cl64 1.761(4) yes
C63 H631 0.989 no
C63 H632 0.996 no
F68 B69 1.351(4) yes
B69 F70 1.375(4) yes
B69 F71 1.393(4) yes
B69 F72 1.384(4) yes

loop_
_platon_squeeze_void_nr
_platon_squeeze_void_average_x
_platon_squeeze_void_average_y
_platon_squeeze_void_average_z
_platon_squeeze_void_volume
_platon_squeeze_void_count_electrons
_platon_squeeze_void_content
1 0.011 0.489 0.500 460 149 ' '
